data_1534850
loop_
_publ_author_name
'Lyutsko, V.A.'
'Lyakhov, A.S.'
'Palkina, K.K.'
'Tuchkovskii, G.K.'

_publ_section_title
;
 Investigation of crystal structure of aluminium dihydridophosphate Al H2
 P3 O10 - II
;
_journal_name_full 'Zhurnal Neorganicheskoi Khimii'
_journal_page_first 1165
_journal_page_last 1169
_journal_volume 36
_journal_year 1991
_chemical_formula_sum 'Al H2 O10 P3'
_chemical_name_systematic 'Al (H2 P3 O10)'
_space_group_IT_number 14
_symmetry_space_group_name_Hall '-P 2yn'
_symmetry_space_group_name_H-M 'P 1 21/n 1'
_cell_angle_alpha 90
_cell_angle_beta 101.97
_cell_angle_gamma 90
_cell_formula_units_Z 4
_cell_length_a 7.248
_cell_length_b 8.53
_cell_length_c 11.654
_cell_volume 704.847
_citation_journal_id_ASTM ZNOKAQ
_cod_data_source_file Lyutsko_ZNOKAQ_1991_1142.cif
_cod_data_source_block H2Al1O10P3
_cod_original_sg_symbol_Hall '-P 2ybc (x-z,y,z)'
_cod_original_formula_sum 'H2 Al1 O10 P3'
_cod_database_code 1534850

loop_
_symmetry_equiv_pos_as_xyz
x,y,z
-x+1/2,y+1/2,-z+1/2
-x,-y,-z
x-1/2,-y-1/2,z-1/2

loop_
_atom_site_label
_atom_site_type_symbol
_atom_site_fract_x
_atom_site_fract_y
_atom_site_fract_z
_atom_site_occupancy
_atom_site_U_iso_or_equiv
H1 H+1 0.3 0.88 0.55 1 0.0
O3 O-2 0.8524 0.9743 0.0858 1 0.0
O1 O-2 0.0217 0.968 0.2947 1 0.0
O10 O-2 0.8717 0.256 0.0346 1 0.0
O7 O-2 0.8883 0.7211 0.1901 1 0.0
P3 P+5 0.7309 0.1185 0.0202 1 0.0
O8 O-2 0.6726 0.9297 0.2466 1 0.0
O5 O-2 0.2242 0.7241 0.332 1 0.0
Al1 Al+3 0.4628 0.0705 0.2047 1 0.0
O6 O-2 0.57 0.1485 0.081 1 0.0
H2 H+1 0.88 0.33 0.082 1 0.0
P1 P+5 0.2202 0.8948 0.3617 1 0.0
O4 O-2 0.3736 0.9925 0.3309 1 0.0
O2 O-2 0.209 0.9261 0.4915 1 0.0
O9 O-2 0.6797 0.0758 -0.1066 1 0.0
P2 P+5 0.8505 0.8917 0.2068 1 0.0
